data_1503461
loop_
_publ_author_name
'Fukai, Miyuki'
'Tsukada, Mariko'
'Miki, Kazuhiko'
'Suzuki, Toshihiro'
'Sugita, Takashi'
'Kinoshita, Kaoru'
'Takahashi, Kunio'
'Shiro, Motoo'
'Koyama, Kiyotaka'

_publ_section_title
;
 Hypoxylonols C-F, Benzo[j]fluoranthenes from Hypoxylon truncatum
;
_journal_issue 1
_journal_name_full 'Journal of natural products'
_journal_page_first 22
_journal_page_last 25
_journal_paper_doi 10.1021/np2004193
_journal_volume 75
_journal_year 2012
_chemical_absolute_configuration ad
_chemical_formula_moiety '4(C21 H18 O5), C H4 O, 3.39(H2 O) '
_chemical_formula_sum 'C21.25 H20.69 O6.1'
_chemical_formula_weight 373.65
_space_group_IT_number 4
_symmetry_cell_setting monoclinic
_symmetry_Int_Tables_number 4
_symmetry_space_group_name_Hall 'P 2yb'
_symmetry_space_group_name_H-M 'P 1 21 1'
_cell_angle_alpha 90.0000
_cell_angle_beta 109.561(8)
_cell_angle_gamma 90.0000
_cell_formula_units_Z 8
_cell_length_a 8.4841(6)
_cell_length_b 35.0879(6)
_cell_length_c 12.7693(9)
_cell_measurement_reflns_used 68970
_cell_measurement_temperature 153.1
_cell_measurement_theta_max 68.4
_cell_measurement_theta_min 3.7
_cell_volume 3581.9(4)
_computing_cell_refinement 'PROCESS-AUTO (Rigaku, 1998)'
_computing_data_collection 'PROCESS-AUTO (Rigaku, 1998)'
_computing_data_reduction 'CrystalStructure (Rigaku & RAC 2007)'
_computing_molecular_graphics 'ORTEP (Johnson, 1976)'
_computing_publication_material 'CrystalStructure (Rigaku & RAC 2007)'
_computing_structure_refinement 'SHELXL97 (Sheldrick, 1997)'
_computing_structure_solution 'SHELXS97 (Sheldrick, 1997)'
_diffrn_ambient_temperature 153.1
_diffrn_detector_area_resol_mean 10.00
_diffrn_measured_fraction_theta_full 0.984
_diffrn_measured_fraction_theta_max 0.984
_diffrn_measurement_device_type 'Rigaku RAXIS-RAPID'
_diffrn_measurement_method \w
_diffrn_radiation_type 'Cu K\a'
_diffrn_radiation_wavelength 1.54187
_diffrn_reflns_av_R_equivalents 0.060
_diffrn_reflns_limit_h_max 10
_diffrn_reflns_limit_h_min -10
_diffrn_reflns_limit_k_max 42
_diffrn_reflns_limit_k_min -42
_diffrn_reflns_limit_l_max 15
_diffrn_reflns_limit_l_min -15
_diffrn_reflns_number 81507
_diffrn_reflns_theta_full 68.24
_diffrn_reflns_theta_max 68.24
_exptl_absorpt_coefficient_mu 0.846
_exptl_absorpt_correction_T_max 0.959
_exptl_absorpt_correction_T_min 0.670
_exptl_absorpt_correction_type multi-scan
_exptl_absorpt_process_details
;
    Higashi, T. (1995). Program for Absorption Correction.
    Rigaku Corporation, Tokyo, Japan.
;
_exptl_crystal_colour yellow
_exptl_crystal_density_diffrn 1.386
_exptl_crystal_density_method 'not measured'
_exptl_crystal_description block
_exptl_crystal_F_000 1575.80
_exptl_crystal_size_max 0.16
_exptl_crystal_size_mid 0.08
_exptl_crystal_size_min 0.05
_refine_diff_density_max 1.11
_refine_diff_density_min -0.33
_refine_ls_abs_structure_details 'Flack, H. D. (1983), Acta Cryst. A39, 876-881.  6313 Friedel Pairs'
_refine_ls_abs_structure_Flack 0.0(2)
_refine_ls_extinction_method none
_refine_ls_goodness_of_fit_ref 1.048
_refine_ls_hydrogen_treatment constr
_refine_ls_number_parameters 1004
_refine_ls_number_reflns 12882
_refine_ls_R_factor_gt 0.0847
_refine_ls_shift/su_max 0.0030
_refine_ls_structure_factor_coef Fsqd
_refine_ls_weighting_details 'w = 1/[\s^2^(Fo^2^)+(0.1555P)^2^+1.7350P] where P=(Fo^2^+2Fc^2^)/3'
_refine_ls_weighting_scheme calc
_refine_ls_wR_factor_ref 0.2310
_reflns_number_gt 11477
_reflns_number_total 12882
_reflns_threshold_expression F^2^>2.0\s(F^2^)
_cod_data_source_file np2004193_si_003.cif
_cod_data_source_block '_Hypoxylonol_E'
_cod_depositor_comments
;
 Marking attached hydrogen atoms.

 Antanas Vaitkus,
 2017-01-01
;
_cod_original_formula_sum 'C85 H82.78 O24.39 '
_cod_database_code 1503461

loop_
_symmetry_equiv_pos_site_id
_symmetry_equiv_pos_as_xyz
1 +X,+Y,+Z
2 -X,1/2+Y,-Z

loop_
_atom_site_label
_atom_site_type_symbol
_atom_site_fract_x
_atom_site_fract_y
_atom_site_fract_z
_atom_site_U_iso_or_equiv
_atom_site_adp_type
_atom_site_occupancy
_atom_site_symmetry_multiplicity
_atom_site_calc_flag
_atom_site_refinement_flags
_atom_site_disorder_assembly
_atom_site_disorder_group
_atom_site_attached_hydrogens
O1 O 0.5801(4) 0.32587(11) -0.0434(3) 0.0524(8) Uani 1.00 1 d . . . 0
O2 O 0.6556(5) 0.28425(11) 0.1664(4) 0.0690(12) Uani 1.00 1 d . . . 0
O3 O 0.9550(5) 0.29933(11) 0.4088(3) 0.0542(9) Uani 1.00 1 d . . . 0
O4 O 1.2313(4) 0.42999(10) -0.1178(2) 0.0472(7) Uani 1.00 1 d . . . 0
O5 O 1.0144(4) 0.46770(10) -0.2703(2) 0.0472(7) Uani 1.00 1 d . . . 0
O21 O 0.6522(5) 0.32441(10) 0.4820(3) 0.0541(9) Uani 1.00 1 d . . . 0
O22 O 0.8994(5) 0.28650(10) 0.6831(3) 0.0577(9) Uani 1.00 1 d . . . 0
O23 O 1.2472(4) 0.31601(11) 0.8407(3) 0.0510(8) Uani 1.00 1 d . . . 0
O24 O 0.9443(4) 0.46155(10) 0.2283(3) 0.0509(8) Uani 1.00 1 d . . . 0
O25 O 0.6433(5) 0.47914(13) 0.1242(3) 0.0590(10) Uani 1.00 1 d . . . 0
O41 O 0.0129(5) 0.66259(11) 0.2118(3) 0.0565(9) Uani 1.00 1 d . . . 0
O42 O 0.0760(7) 0.70196(12) 0.0140(3) 0.0731(12) Uani 1.00 1 d . . . 0
O43 O 0.2655(5) 0.66967(11) -0.1473(3) 0.0560(9) Uani 1.00 1 d . . . 0
O44 O 0.5657(4) 0.52330(10) 0.4635(3) 0.0508(8) Uani 1.00 1 d . . . 0
O45 O 0.3655(5) 0.50461(12) 0.5655(3) 0.0611(10) Uani 1.00 1 d . . . 0
O61 O 0.4848(4) 0.65640(10) 0.7433(3) 0.0493(8) Uani 1.00 1 d . . . 0
O62 O 0.3339(5) 0.69898(11) 0.5193(3) 0.0611(10) Uani 1.00 1 d . . . 0
O63 O 0.4055(5) 0.68579(12) 0.2953(3) 0.0584(10) Uani 1.00 1 d . . . 0
O64 O 1.2062(4) 0.55261(11) 0.8138(3) 0.0511(8) Uani 1.00 1 d . . . 0
O65 O 1.1446(4) 0.51543(11) 0.9689(2) 0.0499(8) Uani 1.00 1 d . . . 0
C1 C 0.6061(5) 0.35898(14) 0.0287(4) 0.0412(10) Uani 1.00 1 d . . . 0
C2 C 0.5651(6) 0.34974(14) 0.1338(4) 0.0441(10) Uani 1.00 1 d . . . 0
C3 C 0.6818(6) 0.32156(15) 0.2136(4) 0.0448(10) Uani 1.00 1 d . . . 0
C3a C 0.8636(6) 0.33204(13) 0.2359(3) 0.0390(9) Uani 1.00 1 d . . . 0
C4 C 0.9968(6) 0.31965(14) 0.3285(4) 0.0442(10) Uani 1.00 1 d . . . 0
C5 C 1.1616(6) 0.32944(15) 0.3405(4) 0.0455(11) Uani 1.00 1 d . . . 0
C6 C 1.1966(6) 0.35314(14) 0.2631(4) 0.0414(10) Uani 1.00 1 d . . . 0
C6a C 1.0668(6) 0.36692(14) 0.1729(3) 0.0417(10) Uani 1.00 1 d . . . 0
C6b C 1.0556(5) 0.39556(13) 0.0830(3) 0.0375(9) Uani 1.00 1 d . . . 0
C7 C 1.1637(6) 0.38932(14) 0.0094(4) 0.0431(10) Uani 1.00 1 d . . . 0
C8 C 1.1195(6) 0.41817(13) -0.0837(3) 0.0393(9) Uani 1.00 1 d . . . 0
C8a C 0.9434(5) 0.42981(13) -0.1329(3) 0.0362(9) Uani 1.00 1 d . . . 0
C9 C 0.8997(6) 0.45438(13) -0.2281(3) 0.0383(9) Uani 1.00 1 d . . . 0
C10 C 0.7339(6) 0.46514(14) -0.2784(4) 0.0451(10) Uani 1.00 1 d . . . 0
C11 C 0.6137(6) 0.45440(14) -0.2322(4) 0.0452(11) Uani 1.00 1 d . . . 0
C12 C 0.6546(5) 0.43161(14) -0.1385(3) 0.0418(10) Uani 1.00 1 d . . . 0
C12a C 0.8198(5) 0.41860(12) -0.0879(3) 0.0366(9) Uani 1.00 1 d . . . 0
C12b C 0.8719(5) 0.39534(13) 0.0135(4) 0.0378(9) Uani 1.00 1 d . . . 0
C12c C 0.7870(5) 0.37201(13) 0.0606(3) 0.0368(9) Uani 1.00 1 d . . . 0
C12d C 0.9052(6) 0.35547(13) 0.1610(4) 0.0412(10) Uani 1.00 1 d . . . 0
C13 C 0.5253(15) 0.2646(3) 0.1997(11) 0.124(3) Uani 1.00 1 d . . . 0
C21 C 0.6727(6) 0.35607(14) 0.5595(4) 0.0461(11) Uani 1.00 1 d . . . 0
C22 C 0.7218(6) 0.34251(16) 0.6826(4) 0.0502(11) Uani 1.00 1 d . . . 0
C23 C 0.8948(6) 0.32376(14) 0.7278(3) 0.0450(11) Uani 1.00 1 d . . . 0
C23a C 1.0282(5) 0.34690(12) 0.7035(3) 0.0345(8) Uani 1.00 1 d . . . 0
C24 C 1.1994(6) 0.34295(14) 0.7590(3) 0.0427(10) Uani 1.00 1 d . . . 0
C25 C 1.3139(6) 0.36507(15) 0.7283(4) 0.0479(11) Uani 1.00 1 d . . . 0
C26 C 1.2597(6) 0.39225(15) 0.6446(4) 0.0444(10) Uani 1.00 1 d . . . 0
C26a C 1.0915(6) 0.39724(13) 0.5910(3) 0.0389(9) Uani 1.00 1 d . . . 0
C26b C 0.9899(5) 0.42429(14) 0.5015(3) 0.0380(9) Uani 1.00 1 d . . . 0
C27 C 1.0348(6) 0.42514(15) 0.3951(3) 0.0409(10) Uani 1.00 1 d . . . 0
C28 C 0.9036(6) 0.44547(14) 0.3037(4) 0.0416(10) Uani 1.00 1 d . . . 0
C28a C 0.7271(6) 0.44605(13) 0.2983(3) 0.0384(9) Uani 1.00 1 d . . . 0
C29 C 0.6047(7) 0.46219(14) 0.2082(4) 0.0469(11) Uani 1.00 1 d . . . 0
C30 C 0.4347(6) 0.46202(14) 0.1991(4) 0.0441(10) Uani 1.00 1 d . . . 0
C31 C 0.3933(6) 0.44554(14) 0.2836(4) 0.0430(10) Uani 1.00 1 d . . . 0
C32 C 0.5133(6) 0.42893(14) 0.3768(4) 0.0435(10) Uani 1.00 1 d . . . 0
C32a C 0.6809(5) 0.42833(13) 0.3844(3) 0.0364(9) Uani 1.00 1 d . . . 0
C32b C 0.8105(5) 0.41090(13) 0.4769(3) 0.0359(9) Uani 1.00 1 d . . . 0
C32c C 0.8066(5) 0.38242(13) 0.5500(3) 0.0384(9) Uani 1.00 1 d . . . 0
C32d C 0.9791(5) 0.37386(13) 0.6200(3) 0.0360(9) Uani 1.00 1 d . . . 0
C33 C 0.8342(15) 0.2581(2) 0.7332(7) 0.103(3) Uani 1.00 1 d . . . 0
C41 C -0.0342(6) 0.63200(15) 0.1329(4) 0.0442(10) Uani 1.00 1 d . . . 0
C42 C -0.1037(7) 0.64558(16) 0.0115(4) 0.0505(12) Uani 1.00 1 d . . . 0
C43 C 0.0232(7) 0.66407(16) -0.0325(4) 0.0499(11) Uani 1.00 1 d . . . 0
C43a C 0.1815(6) 0.64066(15) -0.0075(3) 0.0445(10) Uani 1.00 1 d . . . 0
C44 C 0.2978(7) 0.64353(16) -0.0609(4) 0.0490(11) Uani 1.00 1 d . . . 0
C45 C 0.4370(7) 0.62020(18) -0.0333(4) 0.0550(13) Uani 1.00 1 d . . . 0
C46 C 0.4679(6) 0.59309(19) 0.0512(4) 0.0530(12) Uani 1.00 1 d . . . 0
C46a C 0.3504(6) 0.58900(14) 0.1047(4) 0.0436(10) Uani 1.00 1 d . . . 0
C46b C 0.3373(6) 0.56233(14) 0.1928(4) 0.0419(10) Uani 1.00 1 d . . . 0
C47 C 0.4884(6) 0.56043(15) 0.2978(4) 0.0457(10) Uani 1.00 1 d . . . 0
C48 C 0.4516(6) 0.54009(14) 0.3906(4) 0.0434(10) Uani 1.00 1 d . . . 0
C48a C 0.2781(6) 0.54010(13) 0.3933(3) 0.0393(9) Uani 1.00 1 d . . . 0
C49 C 0.2454(6) 0.52294(14) 0.4819(4) 0.0447(10) Uani 1.00 1 d . . . 0
C50 C 0.0844(6) 0.52410(14) 0.4919(4) 0.0448(10) Uani 1.00 1 d . . . 0
C51 C -0.0430(7) 0.54108(15) 0.4077(4) 0.0474(11) Uani 1.00 1 d . . . 0
C52 C -0.0124(6) 0.55848(14) 0.3176(3) 0.0415(10) Uani 1.00 1 d . . . 0
C52a C 0.1445(6) 0.55884(13) 0.3081(3) 0.0381(9) Uani 1.00 1 d . . . 0
C52b C 0.1843(5) 0.57644(13) 0.2168(3) 0.0369(9) Uani 1.00 1 d . . . 0
C52c C 0.1106(5) 0.60539(13) 0.1462(3) 0.0389(9) Uani 1.00 1 d . . . 0
C52d C 0.2144(6) 0.61317(14) 0.0775(3) 0.0404(9) Uani 1.00 1 d . . . 0
C53 C 0.007(2) 0.7359(3) -0.0352(12) 0.086(3) Uiso 0.613(10) 1 d PD A 1 0
C53A C -0.0601(19) 0.7272(4) -0.0278(14) 0.058(3) Uiso 0.387(10) 1 d PD A 2 0
C61 C 0.4367(6) 0.62376(14) 0.6711(4) 0.0410(10) Uani 1.00 1 d . . . 0
C62 C 0.2880(6) 0.63265(15) 0.5667(4) 0.0439(10) Uani 1.00 1 d . . . 0
C63 C 0.3215(6) 0.66025(14) 0.4827(4) 0.0431(10) Uani 1.00 1 d . . . 0
C63a C 0.4820(6) 0.65058(13) 0.4614(4) 0.0390(9) Uani 1.00 1 d . . . 0
C64 C 0.5212(6) 0.66392(13) 0.3709(3) 0.0418(10) Uani 1.00 1 d . . . 0
C65 C 0.6755(6) 0.65456(14) 0.3586(4) 0.0433(10) Uani 1.00 1 d . . . 0
C66 C 0.7880(6) 0.63023(14) 0.4351(4) 0.0426(10) Uani 1.00 1 d . . . 0
C66a C 0.7470(5) 0.61556(12) 0.5244(3) 0.0354(9) Uani 1.00 1 d . . . 0
C66b C 0.8271(5) 0.58701(13) 0.6153(3) 0.0372(9) Uani 1.00 1 d . . . 0
C67 C 1.0104(6) 0.59301(15) 0.6881(4) 0.0442(10) Uani 1.00 1 d . . . 0
C68 C 1.0622(5) 0.56479(13) 0.7820(3) 0.0371(9) Uani 1.00 1 d . . . 0
C68a C 0.9373(5) 0.55309(13) 0.8316(3) 0.0352(9) Uani 1.00 1 d . . . 0
C69 C 0.9882(6) 0.52935(13) 0.9269(3) 0.0419(10) Uani 1.00 1 d . . . 0
C70 C 0.8744(6) 0.51947(15) 0.9782(4) 0.0465(11) Uani 1.00 1 d . . . 0
C71 C 0.7105(8) 0.53092(15) 0.9357(4) 0.0526(12) Uani 1.00 1 d . . . 0
C72 C 0.6562(6) 0.55299(14) 0.8384(4) 0.0421(10) Uani 1.00 1 d . . . 0
C72a C 0.7666(6) 0.56465(13) 0.7884(3) 0.0382(9) Uani 1.00 1 d . . . 0
C72b C 0.7157(5) 0.58740(12) 0.6844(3) 0.0357(9) Uani 1.00 1 d . . . 0
C72c C 0.5802(5) 0.61040(12) 0.6370(3) 0.0356(9) Uani 1.00 1 d . . . 0
C72d C 0.5959(6) 0.62694(13) 0.5353(3) 0.0388(9) Uani 1.00 1 d . . . 0
C73 C 0.1775(10) 0.7148(2) 0.5233(8) 0.085(2) Uani 1.00 1 d . . . 0
H1 H 0.5314 0.3800 -0.0123 0.049 Uiso 1.00 1 c R . . 0
H1O H 0.6307 0.3070 -0.0066 0.063 Uiso 1.00 1 c R . . 0
H2A H 0.5660 0.3738 0.1743 0.053 Uiso 1.00 1 c R . . 0
H2B H 0.4500 0.3394 0.1111 0.053 Uiso 1.00 1 c R . . 0
H3 H 0.6582 0.3214 0.2853 0.054 Uiso 1.00 1 c R . . 0
H3O H 1.0349 0.2850 0.4433 0.065 Uiso 1.00 1 c R . . 0
H5 H 1.2508 0.3199 0.4020 0.055 Uiso 1.00 1 c R . . 0
H5O H 1.1025 0.4548 -0.2454 0.057 Uiso 1.00 1 c R . . 0
H6 H 1.3090 0.3598 0.2722 0.050 Uiso 1.00 1 c R . . 0
H6B H 1.0833 0.4212 0.1186 0.045 Uiso 1.00 1 c R . . 0
H7A H 1.2834 0.3918 0.0547 0.052 Uiso 1.00 1 c R . . 0
H7B H 1.1453 0.3633 -0.0221 0.052 Uiso 1.00 1 c R . . 0
H10 H 0.7026 0.4799 -0.3446 0.054 Uiso 1.00 1 c R . . 0
H11 H 0.5017 0.4629 -0.2656 0.054 Uiso 1.00 1 c R . . 0
H12 H 0.5706 0.4247 -0.1081 0.050 Uiso 1.00 1 c R . . 0
H13A H 0.5565 0.2650 0.2809 0.149 Uiso 1.00 1 c R . . 0
H13B H 0.5152 0.2381 0.1738 0.149 Uiso 1.00 1 c R . . 0
H13C H 0.4180 0.2777 0.1666 0.149 Uiso 1.00 1 c R . . 0
H21 H 0.5650 0.3705 0.5397 0.055 Uiso 1.00 1 c R . . 0
H21O H 0.5797 0.3093 0.4892 0.065 Uiso 1.00 1 c R . . 0
H22A H 0.7194 0.3647 0.7298 0.060 Uiso 1.00 1 c R . . 0
H22B H 0.6368 0.3241 0.6885 0.060 Uiso 1.00 1 c R . . 0
H23 H 0.9256 0.3214 0.8102 0.054 Uiso 1.00 1 c R . . 0
H23O H 1.3510 0.3173 0.8732 0.061 Uiso 1.00 1 c R . . 0
H25 H 1.4304 0.3615 0.7652 0.057 Uiso 1.00 1 c R . . 0
H25O H 0.7422 0.4737 0.1297 0.071 Uiso 1.00 1 c R . . 0
H26 H 1.3386 0.4072 0.6247 0.053 Uiso 1.00 1 c R . . 0
H26B H 1.0011 0.4506 0.5331 0.046 Uiso 1.00 1 c R . . 0
H27A H 1.1436 0.4382 0.4100 0.049 Uiso 1.00 1 c R . . 0
H27B H 1.0463 0.3987 0.3715 0.049 Uiso 1.00 1 c R . . 0
H30 H 0.3517 0.4729 0.1366 0.053 Uiso 1.00 1 c R . . 0
H31 H 0.2793 0.4453 0.2792 0.052 Uiso 1.00 1 c R . . 0
H32 H 0.4800 0.4182 0.4345 0.052 Uiso 1.00 1 c R . . 0
H33A H 0.9069 0.2549 0.8106 0.123 Uiso 1.00 1 c R . . 0
H33B H 0.8279 0.2341 0.6930 0.123 Uiso 1.00 1 c R . . 0
H33C H 0.7219 0.2655 0.7315 0.123 Uiso 1.00 1 c R . . 0
H41 H -0.1243 0.6171 0.1485 0.053 Uiso 1.00 1 c R . . 0
H41O H 0.1040 0.6720 0.2119 0.068 Uiso 1.00 1 c R . . 0
H42A H -0.1533 0.6234 -0.0362 0.061 Uiso 1.00 1 c R . . 0
H42B H -0.1948 0.6641 0.0046 0.061 Uiso 1.00 1 c R . . 0
H43 H -0.0284 0.6666 -0.1149 0.060 Uiso 1.00 1 c R . . 0
H43O H 0.3419 0.6686 -0.1753 0.067 Uiso 1.00 1 c R . . 0
H45 H 0.5135 0.6227 -0.0728 0.066 Uiso 1.00 1 c R . . 0
H45O H 0.4592 0.5078 0.5578 0.073 Uiso 1.00 1 c R . . 0
H46 H 0.5662 0.5779 0.0715 0.064 Uiso 1.00 1 c R . . 0
H46B H 0.3137 0.5362 0.1604 0.050 Uiso 1.00 1 c R . . 0
H47A H 0.5803 0.5471 0.2815 0.055 Uiso 1.00 1 c R . . 0
H47B H 0.5266 0.5867 0.3221 0.055 Uiso 1.00 1 c R . . 0
H50 H 0.0646 0.5135 0.5548 0.054 Uiso 1.00 1 c R . . 0
H51 H -0.1533 0.5410 0.4108 0.057 Uiso 1.00 1 c R . . 0
H52 H -0.1023 0.5704 0.2615 0.050 Uiso 1.00 1 c R . . 0
H53A H 0.0687 0.7573 0.0091 0.103 Uiso 0.613(10) 1 calc PR A 1 0
H53B H -0.1105 0.7372 -0.0392 0.103 Uiso 0.613(10) 1 calc PR A 1 0
H53C H 0.0130 0.7373 -0.1103 0.103 Uiso 0.613(10) 1 calc PR A 1 0
H53D H -0.0264 0.7528 0.0021 0.069 Uiso 0.387(10) 1 calc PR A 2 0
H53E H -0.1538 0.7185 -0.0053 0.069 Uiso 0.387(10) 1 calc PR A 2 0
H53F H -0.0947 0.7279 -0.1091 0.069 Uiso 0.387(10) 1 calc PR A 2 0
H61 H 0.4041 0.6027 0.7125 0.049 Uiso 1.00 1 c R . . 0
H61O H 0.5587 0.6688 0.7277 0.059 Uiso 1.00 1 c R . . 0
H62A H 0.1974 0.6435 0.5902 0.053 Uiso 1.00 1 c R . . 0
H62B H 0.2462 0.6083 0.5280 0.053 Uiso 1.00 1 c R . . 0
H63 H 0.2267 0.6582 0.4108 0.052 Uiso 1.00 1 c R . . 0
H63O H 0.4525 0.7049 0.2795 0.070 Uiso 1.00 1 c R . . 0
H65 H 0.7035 0.6648 0.2982 0.052 Uiso 1.00 1 c R . . 0
H65O H 1.2138 0.5331 0.9741 0.060 Uiso 1.00 1 c R . . 0
H66 H 0.8916 0.6238 0.4262 0.051 Uiso 1.00 1 c R . . 0
H66B H 0.8181 0.5613 0.5800 0.045 Uiso 1.00 1 c R . . 0
H67A H 1.0832 0.5901 0.6421 0.053 Uiso 1.00 1 c R . . 0
H67B H 1.0248 0.6192 0.7187 0.053 Uiso 1.00 1 c R . . 0
H70 H 0.9101 0.5045 1.0440 0.056 Uiso 1.00 1 c R . . 0
H71 H 0.6338 0.5239 0.9721 0.063 Uiso 1.00 1 c R . . 0
H72 H 0.5416 0.5598 0.8072 0.051 Uiso 1.00 1 c R . . 0
H73A H 0.0851 0.7064 0.4580 0.102 Uiso 1.00 1 c R . . 0
H73B H 0.1838 0.7427 0.5237 0.102 Uiso 1.00 1 c R . . 0
H73C H 0.1583 0.7061 0.5909 0.102 Uiso 1.00 1 c R . . 0
C81 C -0.1724(9) 0.7090(2) -0.3422(6) 0.0702(16) Uani 1.00 1 d . . . 3
O81 O -0.3173(6) 0.71071(13) -0.3125(4) 0.0691(11) Uani 1.00 1 d . . . 1
O82 O 1.1884(8) 0.26867(16) 0.5763(4) 0.103(2) Uani 1.00 1 d . . . 2
O83 O 0.4396(8) 0.71960(17) 0.1225(5) 0.0540(19) Uiso 0.613(10) 1 d P A 1 2
O83A O 0.5771(17) 0.7183(3) 0.0793(11) 0.078(3) Uiso 0.387(10) 1 d P A 2 2
O84 O 0.2805(17) 0.7543(3) -0.0060(11) 0.075(4) Uani 0.387(10) 1 d P A 2 2
O85 O 0.4736(18) 0.2598(3) 0.522(2) 0.147(4) Uiso 0.76(4) 1 d P B 3 2
O85A O 0.4802(17) 0.2579(3) 0.4796(16) 0.035(8) Uiso 0.24(4) 1 d P B 4 2

loop_
_atom_site_aniso_label
_atom_site_aniso_U_11
_atom_site_aniso_U_22
_atom_site_aniso_U_33
_atom_site_aniso_U_12
_atom_site_aniso_U_13
_atom_site_aniso_U_23
O1 0.044(2) 0.059(2) 0.047(2) -0.0036(16) 0.0065(16) -0.0057(15)
O2 0.047(2) 0.051(2) 0.098(3) -0.0057(16) 0.009(2) -0.002(2)
O3 0.047(2) 0.070(2) 0.0384(19) -0.0013(16) 0.0049(17) 0.0166(16)
O4 0.0379(18) 0.064(2) 0.0403(18) 0.0013(15) 0.0144(15) 0.0076(14)
O5 0.047(2) 0.063(2) 0.0355(17) 0.0009(15) 0.0191(16) 0.0044(14)
O21 0.056(2) 0.057(2) 0.044(2) -0.0118(16) 0.0091(17) -0.0012(15)
O22 0.066(2) 0.0438(18) 0.055(2) -0.0108(16) 0.0091(19) 0.0003(15)
O23 0.043(2) 0.060(2) 0.0430(19) -0.0028(15) 0.0052(16) 0.0085(15)
O24 0.053(2) 0.067(2) 0.0428(19) 0.0040(16) 0.0301(17) 0.0125(16)
O25 0.051(2) 0.091(2) 0.043(2) 0.0057(19) 0.0265(18) 0.0254(18)
O41 0.070(2) 0.065(2) 0.045(2) 0.0123(18) 0.0314(19) 0.0010(16)
O42 0.118(4) 0.054(2) 0.055(2) 0.000(2) 0.039(2) -0.0011(18)
O43 0.061(2) 0.075(2) 0.0386(19) 0.0015(18) 0.0257(18) 0.0073(16)
O44 0.039(2) 0.063(2) 0.0412(19) 0.0081(15) 0.0013(15) 0.0055(15)
O45 0.052(2) 0.074(2) 0.050(2) 0.0143(19) 0.0073(19) 0.0262(18)
O61 0.047(2) 0.065(2) 0.0437(19) -0.0005(15) 0.0259(16) -0.0037(15)
O62 0.076(2) 0.0532(19) 0.073(2) 0.0201(18) 0.051(2) 0.0112(17)
O63 0.064(2) 0.068(2) 0.050(2) 0.0293(19) 0.0282(19) 0.0229(18)
O64 0.0315(19) 0.065(2) 0.054(2) 0.0033(14) 0.0114(16) 0.0124(16)
O65 0.043(2) 0.063(2) 0.0330(17) 0.0017(15) -0.0012(15) 0.0076(14)
C1 0.027(2) 0.053(2) 0.038(2) 0.0033(18) 0.0039(19) 0.0072(19)
C2 0.034(2) 0.054(2) 0.047(2) 0.0023(19) 0.017(2) 0.007(2)
C3 0.031(2) 0.055(2) 0.043(2) -0.0019(19) 0.005(2) 0.008(2)
C3a 0.032(2) 0.051(2) 0.033(2) 0.0000(18) 0.0086(18) -0.0034(18)
C4 0.042(2) 0.052(2) 0.035(2) -0.003(2) 0.008(2) 0.0089(19)
C5 0.036(2) 0.061(2) 0.035(2) 0.002(2) 0.005(2) 0.0092(19)
C6 0.030(2) 0.053(2) 0.038(2) 0.0040(18) 0.0066(19) 0.0061(19)
C6a 0.038(2) 0.055(2) 0.031(2) 0.0056(19) 0.010(2) 0.0041(19)
C6b 0.029(2) 0.050(2) 0.031(2) 0.0035(17) 0.0067(18) 0.0020(17)
C7 0.033(2) 0.053(2) 0.043(2) 0.0075(18) 0.011(2) 0.003(2)
C8 0.035(2) 0.056(2) 0.026(2) 0.0033(18) 0.0088(18) -0.0006(18)
C8a 0.036(2) 0.050(2) 0.022(2) 0.0008(18) 0.0101(18) 0.0012(16)
C9 0.041(2) 0.050(2) 0.025(2) 0.0028(18) 0.0124(19) 0.0025(17)
C10 0.042(2) 0.052(2) 0.038(2) 0.001(2) 0.010(2) 0.0045(19)
C11 0.036(2) 0.054(2) 0.040(2) 0.0032(19) 0.004(2) 0.0093(19)
C12 0.029(2) 0.064(2) 0.032(2) 0.0008(19) 0.0082(18) 0.0059(19)
C12a 0.030(2) 0.046(2) 0.030(2) 0.0007(17) 0.0046(18) -0.0003(17)
C12b 0.030(2) 0.045(2) 0.036(2) 0.0041(17) 0.0076(19) 0.0013(17)
C12c 0.029(2) 0.046(2) 0.036(2) 0.0022(17) 0.0112(18) 0.0045(17)
C12d 0.040(2) 0.046(2) 0.034(2) 0.0010(19) 0.007(2) 0.0048(18)
C13 0.108(8) 0.110(6) 0.151(10) -0.032(6) 0.037(7) 0.021(6)
C21 0.039(2) 0.050(2) 0.050(2) -0.007(2) 0.015(2) 0.004(2)
C22 0.041(2) 0.060(2) 0.049(2) -0.011(2) 0.016(2) 0.006(2)
C23 0.044(2) 0.056(2) 0.028(2) -0.014(2) 0.0031(19) 0.0035(19)
C23a 0.031(2) 0.046(2) 0.026(2) -0.0048(16) 0.0093(17) -0.0028(16)
C24 0.041(2) 0.056(2) 0.029(2) 0.007(2) 0.0092(19) 0.0001(18)
C25 0.032(2) 0.062(2) 0.048(2) 0.000(2) 0.011(2) -0.002(2)
C26 0.035(2) 0.063(2) 0.033(2) -0.008(2) 0.009(2) -0.0053(19)
C26a 0.042(2) 0.045(2) 0.029(2) -0.0082(18) 0.0113(19) 0.0008(17)
C26b 0.029(2) 0.056(2) 0.035(2) -0.0045(18) 0.0185(18) -0.0006(18)
C27 0.033(2) 0.064(2) 0.030(2) -0.004(2) 0.0171(19) -0.0003(19)
C28 0.045(2) 0.048(2) 0.037(2) -0.0032(19) 0.021(2) -0.0016(18)
C28a 0.046(2) 0.045(2) 0.031(2) -0.0015(18) 0.021(2) 0.0034(17)
C29 0.053(3) 0.049(2) 0.046(2) 0.000(2) 0.026(2) 0.003(2)
C30 0.044(2) 0.052(2) 0.039(2) -0.002(2) 0.018(2) 0.0015(19)
C31 0.035(2) 0.056(2) 0.039(2) 0.0002(19) 0.013(2) 0.0038(19)
C32 0.033(2) 0.061(2) 0.039(2) -0.004(2) 0.016(2) 0.007(2)
C32a 0.037(2) 0.045(2) 0.029(2) -0.0007(17) 0.0145(19) 0.0042(16)
C32b 0.030(2) 0.048(2) 0.030(2) -0.0009(17) 0.0095(17) -0.0001(17)
C32c 0.030(2) 0.052(2) 0.035(2) -0.0031(18) 0.0135(19) 0.0005(18)
C32d 0.031(2) 0.050(2) 0.0250(19) -0.0052(18) 0.0074(17) -0.0033(16)
C33 0.161(9) 0.061(4) 0.085(5) -0.033(4) 0.040(6) 0.004(3)
C41 0.036(2) 0.066(2) 0.035(2) 0.009(2) 0.017(2) 0.009(2)
C42 0.048(3) 0.067(3) 0.036(2) 0.017(2) 0.012(2) 0.006(2)
C43 0.057(3) 0.067(3) 0.027(2) 0.010(2) 0.016(2) 0.006(2)
C43a 0.039(2) 0.063(2) 0.029(2) -0.004(2) 0.0074(19) -0.0038(19)
C44 0.047(3) 0.067(3) 0.035(2) -0.011(2) 0.016(2) -0.006(2)
C45 0.035(2) 0.089(3) 0.043(2) -0.003(2) 0.016(2) 0.000(2)
C46 0.033(2) 0.091(3) 0.034(2) 0.006(2) 0.010(2) -0.004(2)
C46a 0.043(2) 0.054(2) 0.032(2) -0.001(2) 0.010(2) -0.0007(19)
C46b 0.038(2) 0.049(2) 0.038(2) 0.0028(19) 0.012(2) -0.0014(18)
C47 0.038(2) 0.056(2) 0.039(2) 0.004(2) 0.007(2) 0.001(2)
C48 0.045(2) 0.047(2) 0.034(2) 0.0064(19) 0.008(2) 0.0011(18)
C48a 0.037(2) 0.046(2) 0.033(2) 0.0017(18) 0.0100(19) -0.0012(18)
C49 0.046(2) 0.050(2) 0.036(2) 0.008(2) 0.011(2) 0.0131(19)
C50 0.049(2) 0.049(2) 0.037(2) -0.001(2) 0.015(2) 0.0034(19)
C51 0.041(2) 0.056(2) 0.048(2) 0.004(2) 0.018(2) 0.002(2)
C52 0.040(2) 0.057(2) 0.027(2) 0.006(2) 0.0105(19) 0.0023(18)
C52a 0.039(2) 0.049(2) 0.028(2) -0.0018(18) 0.0129(19) -0.0012(17)
C52b 0.033(2) 0.052(2) 0.024(2) -0.0024(18) 0.0076(18) -0.0028(17)
C52c 0.029(2) 0.054(2) 0.032(2) -0.0019(18) 0.0082(18) -0.0020(18)
C52d 0.037(2) 0.056(2) 0.028(2) -0.0060(19) 0.0119(19) -0.0038(18)
C61 0.038(2) 0.055(2) 0.040(2) 0.0002(19) 0.026(2) 0.0055(19)
C62 0.032(2) 0.058(2) 0.047(2) 0.0051(19) 0.019(2) 0.011(2)
C63 0.043(2) 0.058(2) 0.033(2) 0.005(2) 0.019(2) 0.0064(19)
C63a 0.038(2) 0.044(2) 0.038(2) 0.0013(18) 0.017(2) 0.0037(17)
C64 0.051(2) 0.047(2) 0.032(2) 0.007(2) 0.019(2) 0.0057(17)
C65 0.052(3) 0.052(2) 0.034(2) 0.003(2) 0.026(2) 0.0071(19)
C66 0.045(2) 0.051(2) 0.041(2) 0.002(2) 0.027(2) 0.0033(19)
C66a 0.032(2) 0.046(2) 0.028(2) -0.0041(17) 0.0109(18) 0.0001(16)
C66b 0.033(2) 0.049(2) 0.029(2) -0.0003(17) 0.0095(18) 0.0034(17)
C67 0.031(2) 0.068(3) 0.034(2) -0.004(2) 0.013(2) 0.005(2)
C68 0.028(2) 0.056(2) 0.027(2) -0.0044(18) 0.0096(17) 0.0013(17)
C68a 0.027(2) 0.052(2) 0.026(2) -0.0039(17) 0.0073(17) -0.0027(17)
C69 0.045(2) 0.049(2) 0.027(2) 0.0023(19) 0.006(2) 0.0002(17)
C70 0.049(3) 0.058(2) 0.031(2) -0.000(2) 0.012(2) 0.0046(19)
C71 0.062(3) 0.056(2) 0.047(2) 0.007(2) 0.027(2) 0.009(2)
C72 0.034(2) 0.054(2) 0.039(2) 0.0033(19) 0.015(2) 0.0037(19)
C72a 0.045(2) 0.042(2) 0.026(2) 0.0014(18) 0.0092(19) 0.0042(16)
C72b 0.033(2) 0.044(2) 0.026(2) -0.0026(17) 0.0045(18) 0.0000(17)
C72c 0.035(2) 0.044(2) 0.030(2) -0.0025(17) 0.0133(18) 0.0017(16)
C72d 0.045(2) 0.046(2) 0.032(2) -0.0005(19) 0.021(2) 0.0019(18)
C73 0.089(4) 0.081(3) 0.113(5) 0.039(3) 0.071(4) 0.024(3)
C81 0.057(3) 0.088(4) 0.069(4) -0.004(3) 0.026(3) -0.003(3)
O81 0.076(3) 0.074(2) 0.067(2) 0.002(2) 0.036(2) -0.005(2)
O82 0.122(5) 0.086(3) 0.061(3) 0.017(3) -0.020(3) 0.004(2)
O84 0.076(8) 0.071(7) 0.090(9) 0.002(5) 0.044(7) 0.002(6)

loop_
_atom_type_symbol
_atom_type_description
_atom_type_scat_dispersion_real
_atom_type_scat_dispersion_imag
_atom_type_scat_source
C C 0.018 0.009
;
International Tables for Crystallography
(1992, Vol. C, Tables 4.2.6.8 and 6.1.1.4)
;
H H 0.000 0.000
;
International Tables for Crystallography
(1992, Vol. C, Table 6.1.1.4)
;
O O 0.049 0.032
;
International Tables for Crystallography
(1992, Vol. C, Tables 4.2.6.8 and 6.1.1.4)
;

loop_
_geom_angle_atom_site_label_1
_geom_angle_atom_site_label_2
_geom_angle_atom_site_label_3
_geom_angle
_geom_angle_publ_flag
C3 O2 C13 109.3(6) yes
C23 O22 C33 113.6(5) yes
C43 O42 C53 124.9(6) yes
C43 O42 C53A 108.5(7) yes
C63 O62 C73 114.0(4) yes
O1 C1 C2 110.8(4) yes
O1 C1 C12c 109.7(4) yes
C2 C1 C12c 109.5(3) yes
C1 C2 C3 115.9(4) yes
O2 C3 C2 109.8(3) yes
O2 C3 C3a 107.8(4) yes
C2 C3 C3a 111.1(4) yes
C3 C3a C4 124.4(4) yes
C3 C3a C12d 119.3(3) yes
C4 C3a C12d 116.3(4) yes
O3 C4 C3a 116.6(4) yes
O3 C4 C5 122.6(4) yes
C3a C4 C5 120.7(5) yes
C4 C5 C6 120.7(4) yes
C5 C6 C6a 119.8(4) yes
C6 C6a C6b 134.1(4) yes
C6 C6a C12d 118.0(4) yes
C6b C6a C12d 107.6(3) yes
C6a C6b C7 118.3(4) yes
C6a C6b C12b 103.5(4) yes
C7 C6b C12b 110.5(3) yes
C6b C7 C8 110.2(4) yes
O4 C8 C7 118.9(4) yes
O4 C8 C8a 123.0(4) yes
C7 C8 C8a 118.1(4) yes
C8 C8a C9 117.8(4) yes
C8 C8a C12a 122.4(3) yes
C9 C8a C12a 119.8(4) yes
O5 C9 C8a 122.2(4) yes
O5 C9 C10 118.5(4) yes
C8a C9 C10 119.3(5) yes
C9 C10 C11 120.2(4) yes
C10 C11 C12 121.1(4) yes
C11 C12 C12a 120.5(5) yes
C8a C12a C12 118.9(4) yes
C8a C12a C12b 118.0(3) yes
C12 C12a C12b 123.0(4) yes
C6b C12b C12a 117.5(4) yes
C6b C12b C12c 109.8(3) yes
C12a C12b C12c 132.8(4) yes
C1 C12c C12b 134.5(3) yes
C1 C12c C12d 116.8(4) yes
C12b C12c C12d 108.6(4) yes
C3a C12d C6a 124.3(4) yes
C3a C12d C12c 125.5(4) yes
C6a C12d C12c 110.1(4) yes
O21 C21 C22 112.5(4) yes
O21 C21 C32c 109.6(4) yes
C22 C21 C32c 108.4(3) yes
C21 C22 C23 114.1(5) yes
O22 C23 C22 113.1(3) yes
O22 C23 C23a 106.7(4) yes
C22 C23 C23a 112.4(4) yes
C23 C23a C24 124.7(4) yes
C23 C23a C32d 118.4(3) yes
C24 C23a C32d 117.0(4) yes
O23 C24 C23a 116.7(4) yes
O23 C24 C25 122.9(4) yes
C23a C24 C25 120.4(4) yes
C24 C25 C26 120.9(4) yes
C25 C26 C26a 119.5(5) yes
C26 C26a C26b 133.7(4) yes
C26 C26a C32d 118.7(4) yes
C26b C26a C32d 107.6(4) yes
C26a C26b C27 115.8(4) yes
C26a C26b C32b 103.8(4) yes
C27 C26b C32b 110.6(3) yes
C26b C27 C28 111.2(4) yes
O24 C28 C27 119.1(5) yes
O24 C28 C28a 119.5(4) yes
C27 C28 C28a 121.4(4) yes
C28 C28a C29 120.7(5) yes
C28 C28a C32a 119.6(3) yes
C29 C28a C32a 119.7(5) yes
O25 C29 C28a 121.5(5) yes
O25 C29 C30 116.6(4) yes
C28a C29 C30 121.9(5) yes
C29 C30 C31 117.5(4) yes
C30 C31 C32 122.5(5) yes
C31 C32 C32a 119.8(5) yes
C28a C32a C32 118.5(4) yes
C28a C32a C32b 118.8(4) yes
C32 C32a C32b 122.7(4) yes
C26b C32b C32a 118.1(4) yes
C26b C32b C32c 109.5(3) yes
C32a C32b C32c 132.4(4) yes
C21 C32c C32b 133.9(3) yes
C21 C32c C32d 116.9(4) yes
C32b C32c C32d 108.4(4) yes
C23a C32d C26a 123.4(4) yes
C23a C32d C32c 126.3(4) yes
C26a C32d C32c 110.3(3) yes
O41 C41 C42 113.5(4) yes
O41 C41 C52c 111.1(3) yes
C42 C41 C52c 109.2(4) yes
C41 C42 C43 115.2(4) yes
O42 C43 C42 113.4(5) yes
O42 C43 C43a 106.1(4) yes
C42 C43 C43a 112.3(4) yes
C43 C43a C44 126.0(4) yes
C43 C43a C52d 117.7(5) yes
C44 C43a C52d 116.2(4) yes
O43 C44 C43a 117.2(4) yes
O43 C44 C45 121.2(5) yes
C43a C44 C45 121.5(5) yes
C44 C45 C46 121.6(6) yes
C45 C46 C46a 118.0(5) yes
C46 C46a C46b 132.8(4) yes
C46 C46a C52d 119.3(4) yes
C46b C46a C52d 107.9(5) yes
C46a C46b C47 116.1(4) yes
C46a C46b C52b 103.4(3) yes
C47 C46b C52b 111.4(4) yes
C46b C47 C48 112.4(4) yes
O44 C48 C47 120.0(5) yes
O44 C48 C48a 120.8(5) yes
C47 C48 C48a 119.2(4) yes
C48 C48a C49 119.3(4) yes
C48 C48a C52a 121.2(4) yes
C49 C48a C52a 119.5(4) yes
O45 C49 C48a 122.8(5) yes
O45 C49 C50 115.7(5) yes
C48a C49 C50 121.5(4) yes
C49 C50 C51 118.1(5) yes
C50 C51 C52 121.1(5) yes
C51 C52 C52a 121.8(4) yes
C48a C52a C52 118.0(4) yes
C48a C52a C52b 117.6(4) yes
C52 C52a C52b 124.4(3) yes
C46b C52b C52a 117.9(3) yes
C46b C52b C52c 110.2(4) yes
C52a C52b C52c 131.9(4) yes
C41 C52c C52b 135.5(5) yes
C41 C52c C52d 116.6(4) yes
C52b C52c C52d 107.5(4) yes
C43a C52d C46a 123.2(5) yes
C43a C52d C52c 126.0(4) yes
C46a C52d C52c 110.8(4) yes
O42 C53 C53A 78.4(16) yes
O42 C53A C53 73.6(17) yes
O61 C61 C62 111.7(3) yes
O61 C61 C72c 110.6(3) yes
C62 C61 C72c 108.9(4) yes
C61 C62 C63 116.4(4) yes
O62 C63 C62 112.3(4) yes
O62 C63 C63a 107.4(4) yes
C62 C63 C63a 111.8(3) yes
C63 C63a C64 123.7(4) yes
C63 C63a C72d 118.6(4) yes
C64 C63a C72d 117.7(5) yes
O63 C64 C63a 117.7(5) yes
O63 C64 C65 122.0(4) yes
C63a C64 C65 120.3(4) yes
C64 C65 C66 120.4(5) yes
C65 C66 C66a 119.6(5) yes
C66 C66a C66b 134.4(4) yes
C66 C66a C72d 117.7(3) yes
C66b C66a C72d 107.8(4) yes
C66a C66b C67 118.6(4) yes
C66a C66b C72b 103.7(3) yes
C67 C66b C72b 110.7(3) yes
C66b C67 C68 111.1(4) yes
O64 C68 C67 119.1(4) yes
O64 C68 C68a 122.9(4) yes
C67 C68 C68a 118.0(3) yes
C68 C68a C69 118.7(4) yes
C68 C68a C72a 122.8(4) yes
C69 C68a C72a 118.5(4) yes
O65 C69 C68a 122.1(5) yes
O65 C69 C70 118.2(4) yes
C68a C69 C70 119.7(4) yes
C69 C70 C71 121.1(4) yes
C70 C71 C72 120.0(6) yes
C71 C72 C72a 120.5(4) yes
C68a C72a C72 120.2(4) yes
C68a C72a C72b 116.9(4) yes
C72 C72a C72b 122.8(4) yes
C66b C72b C72a 118.1(4) yes
C66b C72b C72c 110.4(4) yes
C72a C72b C72c 131.5(5) yes
C61 C72c C72b 134.4(4) yes
C61 C72c C72d 117.1(3) yes
C72b C72c C72d 108.2(4) yes
C63a C72d C66a 124.2(4) yes
C63a C72d C72c 126.3(5) yes
C66a C72d C72c 109.5(3) yes

loop_
_geom_bond_atom_site_label_1
_geom_bond_atom_site_label_2
_geom_bond_distance
_geom_bond_publ_flag
O1 C1 1.452(6) yes
O2 C3 1.427(6) yes
O2 C13 1.481(15) yes
O3 C4 1.390(7) yes
O4 C8 1.240(6) yes
O5 C9 1.344(7) yes
O21 C21 1.459(6) yes
O22 C23 1.432(6) yes
O22 C33 1.395(11) yes
O23 C24 1.365(5) yes
O24 C28 1.260(7) yes
O25 C29 1.358(7) yes
O41 C41 1.434(6) yes
O42 C43 1.464(6) yes
O42 C53 1.382(12) yes
O42 C53A 1.411(15) yes
O43 C44 1.389(6) yes
O44 C48 1.244(5) yes
O45 C49 1.365(5) yes
O61 C61 1.441(5) yes
O62 C63 1.430(6) yes
O62 C73 1.456(10) yes
O63 C64 1.360(5) yes
O64 C68 1.228(5) yes
O65 C69 1.346(6) yes
O81 C81 1.403(10) yes
C1 C2 1.530(8) yes
C1 C12c 1.520(6) yes
C2 C3 1.524(6) yes
C3 C3a 1.517(7) yes
C3a C4 1.403(6) yes
C3a C12d 1.394(7) yes
C4 C5 1.397(7) yes
C5 C6 1.398(7) yes
C6 C6a 1.387(6) yes
C6a C6b 1.504(6) yes
C6a C12d 1.388(7) yes
C6b C7 1.532(8) yes
C6b C12b 1.514(6) yes
C7 C8 1.510(6) yes
C8 C8a 1.472(6) yes
C8a C9 1.434(6) yes
C8a C12a 1.410(7) yes
C9 C10 1.388(6) yes
C10 C11 1.390(8) yes
C11 C12 1.383(6) yes
C12 C12a 1.409(6) yes
C12a C12b 1.467(6) yes
C12b C12c 1.357(7) yes
C12c C12d 1.458(5) yes
C21 C22 1.559(7) yes
C21 C32c 1.501(7) yes
C22 C23 1.534(7) yes
C23 C23a 1.507(7) yes
C23a C24 1.394(6) yes
C23a C32d 1.381(6) yes
C24 C25 1.398(8) yes
C25 C26 1.391(7) yes
C26 C26a 1.372(6) yes
C26a C26b 1.513(6) yes
C26a C32d 1.398(7) yes
C26b C27 1.529(7) yes
C26b C32b 1.522(6) yes
C27 C28 1.497(6) yes
C28 C28a 1.476(8) yes
C28a C29 1.387(6) yes
C28a C32a 1.427(7) yes
C29 C30 1.408(8) yes
C30 C31 1.370(8) yes
C31 C32 1.408(6) yes
C32 C32a 1.393(7) yes
C32a C32b 1.452(5) yes
C32b C32c 1.375(6) yes
C32c C32d 1.468(5) yes
C41 C42 1.538(7) yes
C41 C52c 1.506(7) yes
C42 C43 1.516(9) yes
C43 C43a 1.515(8) yes
C43a C44 1.378(9) yes
C43a C52d 1.409(6) yes
C44 C45 1.382(8) yes
C45 C46 1.396(8) yes
C46 C46a 1.392(8) yes
C46a C46b 1.496(7) yes
C46a C52d 1.380(7) yes
C46b C47 1.515(6) yes
C46b C52b 1.513(7) yes
C47 C48 1.502(8) yes
C48 C48a 1.484(8) yes
C48a C49 1.389(7) yes
C48a C52a 1.440(5) yes
C49 C50 1.414(8) yes
C50 C51 1.379(6) yes
C51 C52 1.401(8) yes
C52 C52a 1.376(7) yes
C52a C52b 1.456(7) yes
C52b C52c 1.363(6) yes
C52c C52d 1.462(8) yes
C61 C62 1.530(6) yes
C61 C72c 1.499(7) yes
C62 C63 1.541(7) yes
C63 C63a 1.513(8) yes
C63a C64 1.387(8) yes
C63a C72d 1.378(6) yes
C64 C65 1.408(8) yes
C65 C66 1.404(6) yes
C66 C66a 1.397(7) yes
C66a C66b 1.511(5) yes
C66a C72d 1.393(7) yes
C66b C67 1.536(6) yes
C66b C72b 1.493(7) yes
C67 C68 1.503(6) yes
C68 C68a 1.463(7) yes
C68a C69 1.418(6) yes
C68a C72a 1.425(6) yes
C69 C70 1.380(8) yes
C70 C71 1.373(8) yes
C71 C72 1.405(7) yes
C72 C72a 1.361(8) yes
C72a C72b 1.485(6) yes
C72b C72c 1.369(6) yes
C72c C72d 1.469(7) yes

loop_
_geom_hbond_atom_site_label_D
_geom_hbond_atom_site_label_H
_geom_hbond_atom_site_label_A
_geom_hbond_site_symmetry_A
_geom_hbond_distance_DA
_geom_hbond_distance_DH
_geom_hbond_distance_HA
_geom_hbond_angle_DHA
_geom_hbond_publ_flag
O(1) H(1O) O(2) . 2.927(6) 0.840 2.291 132.7 no
O(1) H(1O) O(84) 2_645 2.757(12) 0.840 1.984 152.5 no
O(3) H(3O) O(82) . 2.611(6) 0.840 1.851 149.6 no
O(5) H(5O) O(4) . 2.556(4) 0.840 1.848 140.9 no
O(21) H(21O) O(85) . 2.865(17) 0.840 2.061 159.9 no
O(21) H(21O) O(85A) . 2.748(14) 0.840 1.979 151.9 no
O(23) H(23O) O(1) 1_656 2.737(5) 0.840 1.902 172.6 no
O(25) H(25O) O(24) . 2.529(5) 0.840 1.806 143.2 no
O(41) H(41O) O(63) . 3.243(6) 0.840 2.467 153.9 no
O(43) H(43O) O(61) 1_554 2.715(6) 0.840 1.891 166.6 no
O(45) H(45O) O(44) . 2.548(6) 0.840 1.814 144.9 no
O(61) H(61O) O(81) 1_656 2.786(6) 0.840 1.974 162.4 no
O(63) H(63O) O(83) . 2.605(8) 0.840 2.037 124.4 no
O(65) H(65O) O(64) . 2.568(5) 0.840 2.140 111.3 no
